data_4128778
loop_
_publ_author_name
'Lundrigan, Travis'
'Welsh, Erin N.'
'Hynes, Toren'
'Tien, Chieh-Hung'
'Adams, Matt R.'
'Roy, Kayelani R.'
'Robertson, Katherine N.'
'Speed, Alexander W. H.'

_publ_section_title
;
 Enantioselective Imine Reduction Catalyzed by Phosphenium Ions.
;
_journal_issue 36
_journal_name_full 'Journal of the American Chemical Society'
_journal_page_first 14083
_journal_page_last 14088
_journal_paper_doi 10.1021/jacs.9b07293
_journal_volume 141
_journal_year 2019
_chemical_absolute_configuration rm
_chemical_formula_moiety 'C26 H24 N2 P, C F3 O3 S'
_chemical_formula_sum 'C27 H24 F3 N2 O3 P S'
_chemical_formula_weight 544.51
_space_group_crystal_system orthorhombic
_space_group_IT_number 19
_space_group_name_Hall 'P 2ac 2ab'
_space_group_name_H-M_alt 'P 21 21 21'
_atom_sites_solution_hydrogens geom
_atom_sites_solution_primary difmap
_audit_creation_method SHELXL-2018/1
_cell_angle_alpha 90
_cell_angle_beta 90
_cell_angle_gamma 90
_cell_formula_units_Z 4
_cell_length_a 8.7349(7)
_cell_length_b 15.7636(12)
_cell_length_c 19.3258(15)
_cell_measurement_reflns_used 9933
_cell_measurement_temperature 125(2)
_cell_measurement_theta_max 28.73
_cell_measurement_theta_min 2.56
_cell_volume 2661.0(4)
_computing_cell_refinement 'Bruker SAINT'
_computing_data_collection 'Bruker APEX2'
_computing_data_reduction 'Bruker SAINT'
_computing_structure_refinement 'SHELXL-2018/1 (Sheldrick, 2018)'
_computing_structure_solution 'SHELXT-2014 (Sheldrick, 2014)'
_diffrn_ambient_temperature 125(2)
_diffrn_measured_fraction_theta_full 1.000
_diffrn_measured_fraction_theta_max 0.972
_diffrn_measurement_device_type 'Bruker APEX-II CCD'
_diffrn_measurement_method '\f and \w scans'
_diffrn_radiation_monochromator graphite
_diffrn_radiation_source 'sealed tube'
_diffrn_radiation_type MoK\a
_diffrn_radiation_wavelength 0.71073
_diffrn_reflns_av_R_equivalents 0.0179
_diffrn_reflns_av_unetI/netI 0.0144
_diffrn_reflns_Laue_measured_fraction_full 1.000
_diffrn_reflns_Laue_measured_fraction_max 0.972
_diffrn_reflns_limit_h_max 11
_diffrn_reflns_limit_h_min -11
_diffrn_reflns_limit_k_max 21
_diffrn_reflns_limit_k_min -21
_diffrn_reflns_limit_l_max 25
_diffrn_reflns_limit_l_min -26
_diffrn_reflns_number 32108
_diffrn_reflns_point_group_measured_fraction_full 1.000
_diffrn_reflns_point_group_measured_fraction_max 0.949
_diffrn_reflns_theta_full 25.242
_diffrn_reflns_theta_max 28.828
_diffrn_reflns_theta_min 1.667
_exptl_absorpt_coefficient_mu 0.234
_exptl_absorpt_correction_T_max 0.7458
_exptl_absorpt_correction_T_min 0.6873
_exptl_absorpt_correction_type multi-scan
_exptl_absorpt_process_details 'SADABS; Bruker 2009'
_exptl_crystal_colour colourless
_exptl_crystal_density_diffrn 1.359
_exptl_crystal_description block
_exptl_crystal_F_000 1128
_exptl_crystal_size_max 0.650
_exptl_crystal_size_mid 0.500
_exptl_crystal_size_min 0.400
_refine_diff_density_max 0.226
_refine_diff_density_min -0.162
_refine_diff_density_rms 0.032
_refine_ls_abs_structure_details
;
 Flack x determined using 2645 quotients [(I+)-(I-)]/[(I+)+(I-)]
 (Parsons, Flack and Wagner, Acta Cryst. B69 (2013) 249-259).
;
_refine_ls_abs_structure_Flack 0.018(11)
_refine_ls_extinction_method none
_refine_ls_goodness_of_fit_ref 1.040
_refine_ls_hydrogen_treatment constr
_refine_ls_matrix_type full
_refine_ls_number_parameters 409
_refine_ls_number_reflns 6611
_refine_ls_number_restraints 109
_refine_ls_restrained_S_all 1.063
_refine_ls_R_factor_all 0.0262
_refine_ls_R_factor_gt 0.0243
_refine_ls_shift/su_max 0.001
_refine_ls_shift/su_mean 0.000
_refine_ls_structure_factor_coef Fsqd
_refine_ls_weighting_details 'w=1/[\s^2^(Fo^2^)+(0.0327P)^2^+0.4540P] where P=(Fo^2^+2Fc^2^)/3'
_refine_ls_weighting_scheme calc
_refine_ls_wR_factor_gt 0.0613
_refine_ls_wR_factor_ref 0.0625
_reflns_Friedel_coverage 0.740
_reflns_Friedel_fraction_full 1.000
_reflns_Friedel_fraction_max 0.920
_reflns_number_gt 6343
_reflns_number_total 6611
_reflns_threshold_expression 'I > 2\s(I)'
_cod_data_source_file ja9b07293_si_001.cif
_cod_data_source_block AS004
_cod_database_code 4128778
_shelx_shelxl_version_number 2018/1
_shelx_space_group_comment
;
The symmetry employed for this shelxl refinement is uniquely defined
by the following loop, which should always be used as a source of
symmetry information in preference to the above space-group names.
They are only intended as comments.
;
_shelx_estimated_absorpt_t_min 0.863
_shelx_estimated_absorpt_t_max 0.912

loop_
_space_group_symop_operation_xyz
'x, y, z'
'-x+1/2, -y, z+1/2'
'-x, y+1/2, -z+1/2'
'x+1/2, -y+1/2, -z'

loop_
_atom_site_label
_atom_site_type_symbol
_atom_site_fract_x
_atom_site_fract_y
_atom_site_fract_z
_atom_site_U_iso_or_equiv
_atom_site_adp_type
_atom_site_occupancy
_atom_site_site_symmetry_order
_atom_site_calc_flag
_atom_site_refinement_flags_posn
_atom_site_refinement_flags_adp
_atom_site_refinement_flags_occupancy
_atom_site_disorder_assembly
_atom_site_disorder_group
P1 P 0.65971(5) 0.60634(3) 0.21237(2) 0.02392(10) Uani 1 1 d . . . . .
N1 N 0.68885(15) 0.61811(8) 0.12759(7) 0.0223(3) Uani 1 1 d . . . . .
N2 N 0.77195(16) 0.52118(8) 0.21192(7) 0.0249(3) Uani 1 1 d . . . . .
C1 C 0.78217(19) 0.55740(11) 0.09938(8) 0.0274(3) Uani 1 1 d . . . . .
H1 H 0.810022 0.554926 0.051902 0.033 Uiso 1 1 calc R U . . .
C2 C 0.8296(2) 0.50134(11) 0.14807(9) 0.0290(3) Uani 1 1 d . . . . .
H2 H 0.894467 0.454271 0.139028 0.035 Uiso 1 1 calc R U . . .
C3 C 0.63141(19) 0.68978(10) 0.08480(8) 0.0229(3) Uani 1 1 d . . . . .
H3 H 0.721924 0.723276 0.068753 0.027 Uiso 1 1 calc R U . . .
C4 C 0.5307(2) 0.74830(11) 0.12797(9) 0.0310(4) Uani 1 1 d . . . . .
H4A H 0.443623 0.716178 0.146315 0.046 Uiso 1 1 calc R U . . .
H4B H 0.493026 0.794813 0.098939 0.046 Uiso 1 1 calc R U . . .
H4C H 0.590581 0.771566 0.166418 0.046 Uiso 1 1 calc R U . . .
C5 C 0.54774(17) 0.65716(10) 0.02104(8) 0.0200(3) Uani 1 1 d . . . . .
C6 C 0.54825(18) 0.70750(10) -0.04059(8) 0.0215(3) Uani 1 1 d . . . . .
C7 C 0.6268(2) 0.78648(11) -0.04641(9) 0.0282(3) Uani 1 1 d . . . . .
H7 H 0.682364 0.807836 -0.007904 0.034 Uiso 1 1 calc R U . . .
C8 C 0.6232(2) 0.83208(12) -0.10692(10) 0.0325(4) Uani 1 1 d . . . . .
H8 H 0.676695 0.884423 -0.109969 0.039 Uiso 1 1 calc R U . . .
C9 C 0.5408(2) 0.80183(12) -0.16450(9) 0.0310(4) Uani 1 1 d . . . . .
H9 H 0.538970 0.833884 -0.206121 0.037 Uiso 1 1 calc R U . . .
C10 C 0.4637(2) 0.72677(11) -0.16079(9) 0.0279(3) Uani 1 1 d . . . . .
H10 H 0.409051 0.706903 -0.200071 0.033 Uiso 1 1 calc R U . . .
C11 C 0.46392(18) 0.67772(10) -0.09898(8) 0.0223(3) Uani 1 1 d . . . . .
C12 C 0.38232(19) 0.60009(10) -0.09465(8) 0.0249(3) Uani 1 1 d . . . . .
H12 H 0.326249 0.580126 -0.133495 0.030 Uiso 1 1 calc R U . . .
C13 C 0.38405(19) 0.55403(10) -0.03496(8) 0.0248(3) Uani 1 1 d . . . . .
H13 H 0.328550 0.502292 -0.032436 0.030 Uiso 1 1 calc R U . . .
C14 C 0.46752(18) 0.58247(10) 0.02315(8) 0.0217(3) Uani 1 1 d . . . . .
H14 H 0.468102 0.549402 0.064243 0.026 Uiso 1 1 calc R U . . .
C15 C 0.8001(2) 0.46552(11) 0.27364(9) 0.0294(4) Uani 1 1 d . . . . .
H15 H 0.913211 0.456972 0.277823 0.035 Uiso 1 1 calc R U . . .
C16 C 0.7272(2) 0.37894(12) 0.26108(11) 0.0379(4) Uani 1 1 d . . . . .
H16A H 0.617116 0.386008 0.253046 0.057 Uiso 1 1 calc R U . . .
H16B H 0.743210 0.342764 0.301677 0.057 Uiso 1 1 calc R U . . .
H16C H 0.774259 0.352435 0.220448 0.057 Uiso 1 1 calc R U . . .
C17 C 0.7458(2) 0.51088(12) 0.33853(10) 0.0320(4) Uani 1 1 d . . . . .
C18 C 0.6029(2) 0.49520(14) 0.36525(11) 0.0408(4) Uani 1 1 d . . . . .
H18 H 0.536552 0.456978 0.341915 0.049 Uiso 1 1 calc R U . . .
C19 C 0.5528(3) 0.53469(16) 0.42663(12) 0.0507(6) Uani 1 1 d . . . . .
H19 H 0.452831 0.523728 0.443760 0.061 Uiso 1 1 calc R U . . .
C20 C 0.6469(3) 0.58826(15) 0.46129(11) 0.0502(6) Uani 1 1 d . . . . .
H20 H 0.612406 0.613713 0.503031 0.060 Uiso 1 1 calc R U . . .
C21 C 0.7957(3) 0.60699(13) 0.43639(10) 0.0421(5) Uani 1 1 d . . . . .
C22 C 0.8970(3) 0.66094(14) 0.47297(12) 0.0503(6) Uani 1 1 d . . . . .
H22 H 0.866100 0.684229 0.516100 0.060 Uiso 1 1 calc R U . . .
C23 C 1.0374(3) 0.67983(14) 0.44736(13) 0.0535(6) Uani 1 1 d . . . . .
H23 H 1.103975 0.715819 0.472823 0.064 Uiso 1 1 calc R U . . .
C24 C 1.0851(3) 0.64659(13) 0.38341(12) 0.0463(5) Uani 1 1 d . . . . .
H24 H 1.182207 0.661969 0.365144 0.056 Uiso 1 1 calc R U . . .
C25 C 0.9923(2) 0.59195(12) 0.34711(10) 0.0363(4) Uani 1 1 d . . . . .
H25 H 1.026709 0.568807 0.304473 0.044 Uiso 1 1 calc R U . . .
C26 C 0.8455(2) 0.56989(11) 0.37282(9) 0.0331(4) Uani 1 1 d . . . . .
C27A C 0.2268(7) 0.3652(4) 0.1357(4) 0.0384(12) Uani 0.716(18) 1 d D U P A 1
F1A F 0.1886(8) 0.4037(5) 0.0772(4) 0.0636(15) Uani 0.716(18) 1 d D U P A 1
F2A F 0.3333(7) 0.3071(3) 0.1218(3) 0.0731(12) Uani 0.716(18) 1 d D U P A 1
F3A F 0.1027(5) 0.3242(3) 0.1569(3) 0.0553(10) Uani 0.716(18) 1 d D . P A 1
S1A S 0.28966(12) 0.44052(8) 0.20178(8) 0.0159(5) Uani 0.716(18) 1 d D U P A 1
O1A O 0.3296(10) 0.3912(5) 0.2621(4) 0.0317(12) Uani 0.716(18) 1 d D U P A 1
O2A O 0.1544(7) 0.4927(4) 0.2114(4) 0.0398(10) Uani 0.716(18) 1 d D U P A 1
O3A O 0.4127(11) 0.4856(10) 0.1701(8) 0.061(2) Uani 0.716(18) 1 d D U P A 1
C27B C 0.268(2) 0.3550(11) 0.1388(9) 0.051(4) Uani 0.284(18) 1 d D U P A 2
F1B F 0.223(2) 0.3838(15) 0.0776(10) 0.078(4) Uani 0.284(18) 1 d D U P A 2
F2B F 0.398(3) 0.3181(12) 0.1273(8) 0.100(4) Uani 0.284(18) 1 d D U P A 2
F3B F 0.165(3) 0.2990(11) 0.1611(7) 0.093(6) Uani 0.284(18) 1 d D . P A 2
S1B S 0.2904(8) 0.4419(4) 0.1984(4) 0.065(3) Uani 0.284(18) 1 d D U P A 2
O1B O 0.324(3) 0.3894(15) 0.2545(12) 0.046(4) Uani 0.284(18) 1 d D U P A 2
O2B O 0.1466(19) 0.4789(13) 0.1993(12) 0.060(4) Uani 0.284(18) 1 d D U P A 2
O3B O 0.423(2) 0.482(2) 0.1700(18) 0.048(4) Uani 0.284(18) 1 d D U P A 2

loop_
_atom_site_aniso_label
_atom_site_aniso_U_11
_atom_site_aniso_U_22
_atom_site_aniso_U_33
_atom_site_aniso_U_23
_atom_site_aniso_U_13
_atom_site_aniso_U_12
P1 0.0272(2) 0.02507(19) 0.01947(18) 0.00155(15) -0.00253(15) 0.00046(15)
N1 0.0231(6) 0.0235(6) 0.0202(6) 0.0014(5) -0.0041(5) -0.0011(5)
N2 0.0232(6) 0.0256(6) 0.0259(7) 0.0030(5) -0.0063(5) 0.0006(5)
C1 0.0253(7) 0.0328(8) 0.0240(7) -0.0031(6) -0.0028(6) 0.0023(7)
C2 0.0262(8) 0.0309(8) 0.0299(8) -0.0026(7) -0.0056(6) 0.0052(7)
C3 0.0282(8) 0.0204(7) 0.0200(7) 0.0015(5) -0.0058(6) -0.0037(6)
C4 0.0429(10) 0.0237(8) 0.0262(8) -0.0056(6) -0.0089(7) 0.0042(7)
C5 0.0205(7) 0.0211(7) 0.0185(7) -0.0011(5) -0.0024(5) 0.0014(6)
C6 0.0211(7) 0.0233(7) 0.0200(7) 0.0007(6) -0.0008(6) 0.0025(6)
C7 0.0275(8) 0.0273(8) 0.0298(8) 0.0049(6) -0.0032(6) -0.0021(7)
C8 0.0295(9) 0.0296(8) 0.0382(9) 0.0111(7) 0.0009(7) -0.0001(7)
C9 0.0299(8) 0.0372(9) 0.0258(8) 0.0111(7) 0.0035(7) 0.0085(7)
C10 0.0280(8) 0.0362(9) 0.0195(7) 0.0012(6) 0.0007(6) 0.0092(7)
C11 0.0214(7) 0.0270(7) 0.0186(7) -0.0014(6) -0.0002(6) 0.0067(6)
C12 0.0271(8) 0.0270(7) 0.0206(7) -0.0066(6) -0.0045(6) 0.0036(6)
C13 0.0270(8) 0.0214(7) 0.0260(7) -0.0040(6) -0.0027(6) -0.0003(6)
C14 0.0236(7) 0.0221(7) 0.0195(7) 0.0005(5) -0.0011(6) 0.0011(6)
C15 0.0265(8) 0.0308(8) 0.0308(8) 0.0102(6) -0.0078(6) 0.0002(7)
C16 0.0338(9) 0.0296(9) 0.0503(11) 0.0096(8) -0.0074(8) -0.0006(7)
C17 0.0330(9) 0.0350(9) 0.0281(8) 0.0118(7) -0.0064(7) 0.0012(7)
C18 0.0383(10) 0.0495(11) 0.0346(10) 0.0126(9) -0.0034(8) -0.0003(9)
C19 0.0464(12) 0.0658(15) 0.0400(11) 0.0156(10) 0.0071(10) 0.0082(11)
C20 0.0658(14) 0.0538(13) 0.0309(10) 0.0101(9) 0.0027(10) 0.0163(11)
C21 0.0595(13) 0.0356(9) 0.0314(9) 0.0084(8) -0.0098(9) 0.0092(10)
C22 0.0756(16) 0.0367(11) 0.0386(11) 0.0008(9) -0.0160(11) 0.0088(11)
C23 0.0776(18) 0.0319(10) 0.0511(13) 0.0017(9) -0.0286(13) -0.0025(11)
C24 0.0521(12) 0.0323(10) 0.0544(13) 0.0120(9) -0.0197(10) -0.0071(9)
C25 0.0428(10) 0.0301(9) 0.0361(10) 0.0109(7) -0.0116(8) -0.0029(8)
C26 0.0411(9) 0.0291(8) 0.0291(8) 0.0108(7) -0.0098(7) 0.0038(8)
C27A 0.036(2) 0.049(2) 0.0293(19) -0.0080(16) 0.0029(16) 0.0006(19)
F1A 0.064(2) 0.102(4) 0.0241(14) 0.0032(19) -0.0123(14) -0.012(2)
F2A 0.065(3) 0.081(2) 0.0735(18) -0.0411(15) 0.0032(19) 0.019(2)
F3A 0.0567(19) 0.051(2) 0.0578(15) -0.0135(14) 0.0023(13) -0.0268(13)
S1A 0.0129(7) 0.0206(7) 0.0142(6) 0.0055(4) -0.0017(4) -0.0045(4)
O1A 0.035(2) 0.042(2) 0.0184(14) 0.0185(17) -0.0008(12) 0.0069(19)
O2A 0.0385(15) 0.0349(16) 0.046(2) -0.0085(18) -0.0136(14) 0.0116(11)
O3A 0.054(4) 0.089(4) 0.041(3) 0.029(3) -0.008(3) -0.044(4)
C27B 0.067(10) 0.055(6) 0.031(5) -0.004(4) 0.009(6) 0.005(7)
F1B 0.090(8) 0.112(8) 0.032(4) -0.018(5) 0.000(5) -0.014(6)
F2B 0.104(9) 0.124(7) 0.071(5) -0.033(5) 0.023(7) 0.032(8)
F3B 0.161(15) 0.062(7) 0.055(4) -0.020(4) 0.014(8) -0.048(8)
S1B 0.070(4) 0.072(4) 0.052(3) 0.024(3) -0.005(3) 0.000(3)
O1B 0.041(6) 0.061(7) 0.037(7) -0.003(5) 0.001(5) -0.013(6)
O2B 0.047(5) 0.075(8) 0.059(7) -0.027(5) -0.025(4) 0.027(5)
O3B 0.029(5) 0.084(8) 0.030(7) 0.029(6) -0.010(5) -0.022(6)

loop_
_atom_type_symbol
_atom_type_description
_atom_type_scat_dispersion_real
_atom_type_scat_dispersion_imag
_atom_type_scat_source
C C 0.0033 0.0016 'International Tables Vol C Tables 4.2.6.8 and 6.1.1.4'
H H 0.0000 0.0000 'International Tables Vol C Tables 4.2.6.8 and 6.1.1.4'
F F 0.0171 0.0103 'International Tables Vol C Tables 4.2.6.8 and 6.1.1.4'
N N 0.0061 0.0033 'International Tables Vol C Tables 4.2.6.8 and 6.1.1.4'
O O 0.0106 0.0060 'International Tables Vol C Tables 4.2.6.8 and 6.1.1.4'
P P 0.1023 0.0942 'International Tables Vol C Tables 4.2.6.8 and 6.1.1.4'
S S 0.1246 0.1234 'International Tables Vol C Tables 4.2.6.8 and 6.1.1.4'

loop_
_geom_angle_atom_site_label_1
_geom_angle_atom_site_label_2
_geom_angle_atom_site_label_3
_geom_angle
N2 P1 N1 89.70(7)
C1 N1 C3 120.67(13)
C1 N1 P1 113.81(11)
C3 N1 P1 125.38(11)
C2 N2 C15 121.49(14)
C2 N2 P1 113.96(11)
C15 N2 P1 124.38(12)
C2 C1 N1 111.15(15)
C2 C1 H1 124.4
N1 C1 H1 124.4
C1 C2 N2 111.38(15)
C1 C2 H2 124.3
N2 C2 H2 124.3
N1 C3 C5 110.82(12)
N1 C3 C4 110.51(13)
C5 C3 C4 111.75(13)
N1 C3 H3 107.9
C5 C3 H3 107.9
C4 C3 H3 107.9
C3 C4 H4A 109.5
C3 C4 H4B 109.5
H4A C4 H4B 109.5
C3 C4 H4C 109.5
H4A C4 H4C 109.5
H4B C4 H4C 109.5
C14 C5 C6 120.18(14)
C14 C5 C3 120.76(13)
C6 C5 C3 119.01(13)
C7 C6 C11 118.24(14)
C7 C6 C5 123.45(14)
C11 C6 C5 118.30(14)
C8 C7 C6 120.88(16)
C8 C7 H7 119.6
C6 C7 H7 119.6
C7 C8 C9 120.49(16)
C7 C8 H8 119.8
C9 C8 H8 119.8
C10 C9 C8 120.31(16)
C10 C9 H9 119.8
C8 C9 H9 119.8
C9 C10 C11 121.01(16)
C9 C10 H10 119.5
C11 C10 H10 119.5
C12 C11 C10 121.18(14)
C12 C11 C6 119.76(14)
C10 C11 C6 119.06(15)
C13 C12 C11 120.26(14)
C13 C12 H12 119.9
C11 C12 H12 119.9
C12 C13 C14 120.64(15)
C12 C13 H13 119.7
C14 C13 H13 119.7
C5 C14 C13 120.86(14)
C5 C14 H14 119.6
C13 C14 H14 119.6
N2 C15 C17 109.23(14)
N2 C15 C16 109.14(14)
C17 C15 C16 114.94(15)
N2 C15 H15 107.8
C17 C15 H15 107.8
C16 C15 H15 107.8
C15 C16 H16A 109.5
C15 C16 H16B 109.5
H16A C16 H16B 109.5
C15 C16 H16C 109.5
H16A C16 H16C 109.5
H16B C16 H16C 109.5
C18 C17 C26 119.62(19)
C18 C17 C15 120.63(18)
C26 C17 C15 119.74(16)
C17 C18 C19 121.3(2)
C17 C18 H18 119.4
C19 C18 H18 119.4
C20 C19 C18 120.2(2)
C20 C19 H19 119.9
C18 C19 H19 119.9
C19 C20 C21 121.2(2)
C19 C20 H20 119.4
C21 C20 H20 119.4
C22 C21 C20 121.9(2)
C22 C21 C26 119.0(2)
C20 C21 C26 119.1(2)
C23 C22 C21 121.0(2)
C23 C22 H22 119.5
C21 C22 H22 119.5
C22 C23 C24 120.5(2)
C22 C23 H23 119.7
C24 C23 H23 119.7
C25 C24 C23 120.5(2)
C25 C24 H24 119.8
C23 C24 H24 119.8
C24 C25 C26 120.5(2)
C24 C25 H25 119.7
C26 C25 H25 119.7
C25 C26 C21 118.45(18)
C25 C26 C17 123.05(18)
C21 C26 C17 118.49(19)
F1A C27A F3A 106.3(5)
F1A C27A F2A 108.5(6)
F3A C27A F2A 107.3(5)
F1A C27A S1A 112.0(6)
F3A C27A S1A 110.3(5)
F2A C27A S1A 112.2(4)
O3A S1A O1A 115.7(6)
O3A S1A O2A 112.7(6)
O1A S1A O2A 113.5(4)
O3A S1A C27A 104.5(8)
O1A S1A C27A 106.6(5)
O2A S1A C27A 102.3(3)
F2B C27B F1B 104.9(14)
F2B C27B F3B 110.5(14)
F1B C27B F3B 108.5(15)
F2B C27B S1B 110.8(12)
F1B C27B S1B 110.0(16)
F3B C27B S1B 111.9(12)
O2B S1B O1B 115.4(13)
O2B S1B O3B 123.7(15)
O1B S1B O3B 113.0(14)
O2B S1B C27B 103.2(10)
O1B S1B C27B 93.9(15)
O3B S1B C27B 100(2)

loop_
_geom_bond_atom_site_label_1
_geom_bond_atom_site_label_2
_geom_bond_distance
P1 N2 1.6623(14)
P1 N1 1.6686(13)
N1 C1 1.370(2)
N1 C3 1.4872(19)
N2 C2 1.369(2)
N2 C15 1.501(2)
C1 C2 1.356(2)
C1 H1 0.9500
C2 H2 0.9500
C3 C5 1.522(2)
C3 C4 1.524(2)
C3 H3 1.0000
C4 H4A 0.9800
C4 H4B 0.9800
C4 H4C 0.9800
C5 C14 1.371(2)
C5 C6 1.431(2)
C6 C7 1.426(2)
C6 C11 1.427(2)
C7 C8 1.373(2)
C7 H7 0.9500
C8 C9 1.408(3)
C8 H8 0.9500
C9 C10 1.363(3)
C9 H9 0.9500
C10 C11 1.423(2)
C10 H10 0.9500
C11 C12 1.419(2)
C12 C13 1.363(2)
C12 H12 0.9500
C13 C14 1.412(2)
C13 H13 0.9500
C14 H14 0.9500
C15 C17 1.520(3)
C15 C16 1.526(3)
C15 H15 1.0000
C16 H16A 0.9800
C16 H16B 0.9800
C16 H16C 0.9800
C17 C18 1.373(3)
C17 C26 1.436(3)
C18 C19 1.409(3)
C18 H18 0.9500
C19 C20 1.355(4)
C19 H19 0.9500
C20 C21 1.417(3)
C20 H20 0.9500
C21 C22 1.416(3)
C21 C26 1.429(3)
C22 C23 1.355(4)
C22 H22 0.9500
C23 C24 1.406(4)
C23 H23 0.9500
C24 C25 1.376(3)
C24 H24 0.9500
C25 C26 1.418(3)
C25 H25 0.9500
C27A F1A 1.326(7)
C27A F3A 1.327(6)
C27A F2A 1.333(7)
C27A S1A 1.828(6)
S1A O3A 1.427(6)
S1A O1A 1.444(5)
S1A O2A 1.452(5)
C27B F2B 1.297(14)
C27B F1B 1.327(16)
C27B F3B 1.330(16)
C27B S1B 1.800(17)
S1B O2B 1.385(14)
S1B O1B 1.396(13)
S1B O3B 1.424(15)

loop_
_geom_torsion_atom_site_label_1
_geom_torsion_atom_site_label_2
_geom_torsion_atom_site_label_3
_geom_torsion_atom_site_label_4
_geom_torsion
N2 P1 N1 C1 0.44(12)
N2 P1 N1 C3 -175.31(13)
N1 P1 N2 C2 -0.67(12)
N1 P1 N2 C15 -175.99(13)
C3 N1 C1 C2 175.87(14)
P1 N1 C1 C2 -0.10(18)
N1 C1 C2 N2 -0.4(2)
C15 N2 C2 C1 176.21(14)
P1 N2 C2 C1 0.74(19)
C1 N1 C3 C5 55.65(19)
P1 N1 C3 C5 -128.88(12)
C1 N1 C3 C4 -179.92(14)
P1 N1 C3 C4 -4.45(18)
N1 C3 C5 C14 32.4(2)
C4 C3 C5 C14 -91.37(18)
N1 C3 C5 C6 -150.35(13)
C4 C3 C5 C6 85.92(18)
C14 C5 C6 C7 178.95(15)
C3 C5 C6 C7 1.7(2)
C14 C5 C6 C11 -0.1(2)
C3 C5 C6 C11 -177.40(14)
C11 C6 C7 C8 -0.9(2)
C5 C6 C7 C8 -179.98(16)
C6 C7 C8 C9 0.4(3)
C7 C8 C9 C10 -0.1(3)
C8 C9 C10 C11 0.3(3)
C9 C10 C11 C12 179.23(15)
C9 C10 C11 C6 -0.9(2)
C7 C6 C11 C12 -178.96(14)
C5 C6 C11 C12 0.1(2)
C7 C6 C11 C10 1.2(2)
C5 C6 C11 C10 -179.72(14)
C10 C11 C12 C13 179.96(15)
C6 C11 C12 C13 0.1(2)
C11 C12 C13 C14 -0.4(2)
C6 C5 C14 C13 -0.2(2)
C3 C5 C14 C13 177.07(14)
C12 C13 C14 C5 0.4(2)
C2 N2 C15 C17 170.55(15)
P1 N2 C15 C17 -14.47(19)
C2 N2 C15 C16 -63.0(2)
P1 N2 C15 C16 111.96(15)
N2 C15 C17 C18 96.16(19)
C16 C15 C17 C18 -26.9(2)
N2 C15 C17 C26 -84.70(18)
C16 C15 C17 C26 152.27(15)
C26 C17 C18 C19 -1.2(3)
C15 C17 C18 C19 177.91(18)
C17 C18 C19 C20 -1.1(3)
C18 C19 C20 C21 1.1(3)
C19 C20 C21 C22 -178.2(2)
C19 C20 C21 C26 1.3(3)
C20 C21 C22 C23 -178.2(2)
C26 C21 C22 C23 2.3(3)
C21 C22 C23 C24 0.4(3)
C22 C23 C24 C25 -2.4(3)
C23 C24 C25 C26 1.5(3)
C24 C25 C26 C21 1.2(3)
C24 C25 C26 C17 -177.70(17)
C22 C21 C26 C25 -3.0(2)
C20 C21 C26 C25 177.44(17)
C22 C21 C26 C17 175.91(16)
C20 C21 C26 C17 -3.6(2)
C18 C17 C26 C25 -177.52(17)
C15 C17 C26 C25 3.3(2)
C18 C17 C26 C21 3.6(2)
C15 C17 C26 C21 -175.58(15)
F1A C27A S1A O3A -56.3(7)
F3A C27A S1A O3A -174.4(7)
F2A C27A S1A O3A 66.0(8)
F1A C27A S1A O1A -179.2(5)
F3A C27A S1A O1A 62.6(5)
F2A C27A S1A O1A -56.9(6)
F1A C27A S1A O2A 61.3(5)
F3A C27A S1A O2A -56.8(5)
F2A C27A S1A O2A -176.4(5)
F2B C27B S1B O2B 174.1(15)
F1B C27B S1B O2B 58.6(16)
F3B C27B S1B O2B -62.1(16)
F2B C27B S1B O1B -68.6(17)
F1B C27B S1B O1B 175.8(16)
F3B C27B S1B O1B 55.2(16)
F2B C27B S1B O3B 45.6(18)
F1B C27B S1B O3B -69.9(17)
F3B C27B S1B O3B 169.4(16)
